data_1555457
loop_
_publ_author_name
'Qiao, Huijie'
'Sun, Suyan'
'Yang, Fan'
'Zhu, Yu'
'Zhu, Weiguo'
'Dong, Yaxi'
'Wu, Yusheng'
'Kong, Xiangtao'
'Jiang, Ling'
'Wu, Yangjie'

_publ_section_title
;
 Copper(I)-Catalyzed Sulfonylation of 8-Aminoquinoline Amides with
 Sulfonyl Chlorides in Air.
;
_journal_issue 24
_journal_name_full 'Organic letters'
_journal_page_first 6086
_journal_page_last 6089
_journal_paper_doi 10.1021/acs.orglett.5b03114
_journal_volume 17
_journal_year 2015
_chemical_formula_moiety 'C23 H18 N2 O3 S'
_chemical_formula_sum 'C23 H18 N2 O3 S'
_chemical_formula_weight 402.45
_space_group_crystal_system triclinic
_space_group_IT_number 2
_space_group_name_Hall '-P 1'
_space_group_name_H-M_alt 'P -1'
_atom_sites_solution_hydrogens mixed
_atom_sites_solution_primary direct
_audit_creation_date 2015-04-02
_audit_creation_method
;
Olex2 1.2
(compiled 2015.01.26 svn.r3150 for OlexSys, GUI svn.r4998)
;
_cell_angle_alpha 103.653(5)
_cell_angle_beta 93.612(5)
_cell_angle_gamma 114.414(6)
_cell_formula_units_Z 2
_cell_length_a 9.5468(5)
_cell_length_b 10.4076(6)
_cell_length_c 11.3179(7)
_cell_measurement_reflns_used 3303
_cell_measurement_temperature 291(2)
_cell_measurement_theta_max 72.3650
_cell_measurement_theta_min 4.8690
_cell_volume 978.53(12)
_computing_cell_refinement
;
CrysAlisPro, Agilent Technologies,
Version 1.171.36.32 (release 02-08-2013 CrysAlis171 .NET)
(compiled Aug  2 2013,16:46:58)
;
_computing_data_collection
;
CrysAlisPro, Agilent Technologies,
Version 1.171.36.32 (release 02-08-2013 CrysAlis171 .NET)
(compiled Aug  2 2013,16:46:58)
;
_computing_data_reduction
;
CrysAlisPro, Agilent Technologies,
Version 1.171.36.32 (release 02-08-2013 CrysAlis171 .NET)
(compiled Aug  2 2013,16:46:58)
;
_computing_molecular_graphics 'Olex2 (Dolomanov et al., 2009)'
_computing_publication_material 'Olex2 (Dolomanov et al., 2009)'
_computing_structure_refinement 'ShelXL (Sheldrick, 2008)'
_computing_structure_solution 'ShelXS (Sheldrick, 2008)'
_diffrn_ambient_temperature 291.15
_diffrn_detector_area_resol_mean 16.2312
_diffrn_measured_fraction_theta_full 0.998
_diffrn_measured_fraction_theta_max 0.998
_diffrn_measurement_details
;
#__ type_ start__ end____ width___ exp.time_
  1 omega  -77.00  -52.00   1.0000    1.0000
omega____ theta____ kappa____ phi______ frames
    -        0.0000  178.0000 -120.0000 25

#__ type_ start__ end____ width___ exp.time_
  2 omega  -64.00  -35.00   1.0000    1.0000
omega____ theta____ kappa____ phi______ frames
    -        0.0000  178.0000 -180.0000 29

#__ type_ start__ end____ width___ exp.time_
  3 omega  -58.00  -32.00   1.0000    1.0000
omega____ theta____ kappa____ phi______ frames
    -        0.0000  178.0000  120.0000 26

#__ type_ start__ end____ width___ exp.time_
  4 omega  -73.00  -33.00   1.0000    1.0000
omega____ theta____ kappa____ phi______ frames
    -        0.0000  178.0000  -30.0000 40

#__ type_ start__ end____ width___ exp.time_
  5 omega   -3.00   29.00   1.0000    1.0000
omega____ theta____ kappa____ phi______ frames
    -        0.0000  -99.0000 -150.0000 32

#__ type_ start__ end____ width___ exp.time_
  6 omega   -4.00   21.00   1.0000    1.0000
omega____ theta____ kappa____ phi______ frames
    -        0.0000  -99.0000  -30.0000 25

#__ type_ start__ end____ width___ exp.time_
  7 omega  -13.00   69.00   1.0000    2.0000
omega____ theta____ kappa____ phi______ frames
    -       56.0000  -57.0000   60.0000 82

#__ type_ start__ end____ width___ exp.time_
  8 omega  -12.00   73.00   1.0000    2.0000
omega____ theta____ kappa____ phi______ frames
    -       56.0000  -77.0000    0.0000 85

#__ type_ start__ end____ width___ exp.time_
  9 omega   41.00   67.00   1.0000    2.0000
omega____ theta____ kappa____ phi______ frames
    -       56.0000  -57.0000 -120.0000 26

#__ type_ start__ end____ width___ exp.time_
 10 omega   41.00  125.00   1.0000    2.0000
omega____ theta____ kappa____ phi______ frames
    -       56.0000   57.0000  -60.0000 84

#__ type_ start__ end____ width___ exp.time_
 11 omega   -2.00   24.00   1.0000    2.0000
omega____ theta____ kappa____ phi______ frames
    -       56.0000  -57.0000 -120.0000 26

#__ type_ start__ end____ width___ exp.time_
 12 omega   64.00  125.00   1.0000    2.0000
omega____ theta____ kappa____ phi______ frames
    -       56.0000   57.0000 -150.0000 61

#__ type_ start__ end____ width___ exp.time_
 13 omega   49.00   97.00   1.0000    2.0000
omega____ theta____ kappa____ phi______ frames
    -       56.0000  -99.0000 -180.0000 48

#__ type_ start__ end____ width___ exp.time_
 14 omega  -11.00   39.00   1.0000    2.0000
omega____ theta____ kappa____ phi______ frames
    -       56.0000  -57.0000  150.0000 50

#__ type_ start__ end____ width___ exp.time_
 15 omega   47.00   89.00   1.0000    5.0000
omega____ theta____ kappa____ phi______ frames
    -      112.0000  -30.0000 -150.0000 42

#__ type_ start__ end____ width___ exp.time_
 16 omega   40.00  157.00   1.0000    5.0000
omega____ theta____ kappa____ phi______ frames
    -      112.0000  -15.0000   90.0000 117

#__ type_ start__ end____ width___ exp.time_
 17 omega   70.00   96.00   1.0000    5.0000
omega____ theta____ kappa____ phi______ frames
    -      112.0000 -111.0000  150.0000 26

#__ type_ start__ end____ width___ exp.time_
 18 omega   43.00   96.00   1.0000    5.0000
omega____ theta____ kappa____ phi______ frames
    -      112.0000  -45.0000   30.0000 53

#__ type_ start__ end____ width___ exp.time_
 19 omega   39.00   88.00   1.0000    5.0000
omega____ theta____ kappa____ phi______ frames
    -      112.0000  -30.0000  -30.0000 49

#__ type_ start__ end____ width___ exp.time_
 20 omega  111.00  173.00   1.0000    5.0000
omega____ theta____ kappa____ phi______ frames
    -      112.0000   45.0000   90.0000 62

#__ type_ start__ end____ width___ exp.time_
 21 omega   85.00  114.00   1.0000    5.0000
omega____ theta____ kappa____ phi______ frames
    -      112.0000 -111.0000  -60.0000 29

#__ type_ start__ end____ width___ exp.time_
 22 omega   58.00  127.00   1.0000    5.0000
omega____ theta____ kappa____ phi______ frames
    -      112.0000  -77.0000 -150.0000 69

#__ type_ start__ end____ width___ exp.time_
 23 omega   47.00   86.00   1.0000    5.0000
omega____ theta____ kappa____ phi______ frames
    -      112.0000  -45.0000 -180.0000 39

#__ type_ start__ end____ width___ exp.time_
 24 omega   39.00   73.00   1.0000    5.0000
omega____ theta____ kappa____ phi______ frames
    -      112.0000  -30.0000  -90.0000 34

#__ type_ start__ end____ width___ exp.time_
 25 omega   50.00  107.00   1.0000    5.0000
omega____ theta____ kappa____ phi______ frames
    -      112.0000  -94.0000   30.0000 57

#__ type_ start__ end____ width___ exp.time_
 26 omega  145.00  176.00   1.0000    5.0000
omega____ theta____ kappa____ phi______ frames
    -      112.0000   45.0000  150.0000 31

#__ type_ start__ end____ width___ exp.time_
 27 omega   43.00  108.00   1.0000    5.0000
omega____ theta____ kappa____ phi______ frames
    -      112.0000  -94.0000  150.0000 65

#__ type_ start__ end____ width___ exp.time_
 28 omega   90.00  125.00   1.0000    5.0000
omega____ theta____ kappa____ phi______ frames
    -      112.0000   45.0000  150.0000 35

#__ type_ start__ end____ width___ exp.time_
 29 omega   41.00   98.00   1.0000    5.0000
omega____ theta____ kappa____ phi______ frames
    -      112.0000  -45.0000  120.0000 57

#__ type_ start__ end____ width___ exp.time_
 30 omega   45.00   79.00   1.0000    5.0000
omega____ theta____ kappa____ phi______ frames
    -      112.0000  -94.0000    0.0000 34

#__ type_ start__ end____ width___ exp.time_
 31 omega  -70.00   30.00   1.0000    1.0000
omega____ theta____ kappa____ phi______ frames
    -        0.0000  -77.0000   60.0000 100

#__ type_ start__ end____ width___ exp.time_
 32 omega  -55.00    6.00   1.0000    1.0000
omega____ theta____ kappa____ phi______ frames
    -        0.0000  121.0000  130.0000 61

#__ type_ start__ end____ width___ exp.time_
 33 omega  -21.00   69.00   1.0000    1.0000
omega____ theta____ kappa____ phi______ frames
    -        0.0000   57.0000   30.0000 90

#__ type_ start__ end____ width___ exp.time_
 34 omega   35.00  125.00   1.0000    2.0000
omega____ theta____ kappa____ phi______ frames
    -       56.0000   57.0000   30.0000 90

#__ type_ start__ end____ width___ exp.time_
 35 omega   35.00  125.00   1.0000    2.0000
omega____ theta____ kappa____ phi______ frames
    -       56.0000   57.0000  120.0000 90
;
_diffrn_measurement_device_type 'Xcalibur, Eos, Gemini'
_diffrn_measurement_method '\w scans'
_diffrn_orient_matrix_UB_11 0.1383018000
_diffrn_orient_matrix_UB_12 0.1458237000
_diffrn_orient_matrix_UB_13 0.0017234000
_diffrn_orient_matrix_UB_21 0.0428293000
_diffrn_orient_matrix_UB_22 0.0390654000
_diffrn_orient_matrix_UB_23 0.1416015000
_diffrn_orient_matrix_UB_31 0.1072964000
_diffrn_orient_matrix_UB_32 -0.0776637000
_diffrn_orient_matrix_UB_33 -0.0153345000
_diffrn_radiation_monochromator graphite
_diffrn_radiation_type CuK\a
_diffrn_radiation_wavelength 1.54184
_diffrn_reflns_av_R_equivalents 0.0218
_diffrn_reflns_av_unetI/netI 0.0306
_diffrn_reflns_Laue_measured_fraction_full 0.998
_diffrn_reflns_Laue_measured_fraction_max 0.998
_diffrn_reflns_limit_h_max 11
_diffrn_reflns_limit_h_min -8
_diffrn_reflns_limit_k_max 10
_diffrn_reflns_limit_k_min -12
_diffrn_reflns_limit_l_max 12
_diffrn_reflns_limit_l_min -13
_diffrn_reflns_number 6846
_diffrn_reflns_point_group_measured_fraction_full 0.998
_diffrn_reflns_point_group_measured_fraction_max 0.998
_diffrn_reflns_theta_full 67.070
_diffrn_reflns_theta_max 67.070
_diffrn_reflns_theta_min 4.087
_diffrn_source 'Enhance (Cu) X-ray Source'
_exptl_absorpt_coefficient_mu 1.698
_exptl_absorpt_correction_T_max 1.00000
_exptl_absorpt_correction_T_min 0.86346
_exptl_absorpt_correction_type multi-scan
_exptl_absorpt_process_details
;
CrysAlisPro, Agilent Technologies,
Version 1.171.36.32 (release 02-08-2013 CrysAlis171 .NET)
(compiled Aug  2 2013,16:46:58)
Empirical absorption correction using spherical harmonics,
 implemented in SCALE3 ABSPACK scaling algorithm.
;
_exptl_crystal_colour
;
;
_exptl_crystal_density_diffrn 1.366
_exptl_crystal_description
;
;
_exptl_crystal_F_000 420
_exptl_crystal_size_max 0.22
_exptl_crystal_size_mid 0.2
_exptl_crystal_size_min 0.2
_refine_diff_density_max 0.854
_refine_diff_density_min -0.244
_refine_diff_density_rms 0.047
_refine_ls_extinction_coef 0.0026(6)
_refine_ls_extinction_expression Fc^*^=kFc[1+0.001xFc^2^\l^3^/sin(2\q)]^-1/4^
_refine_ls_extinction_method 'SHELXL-2014/7 (Sheldrick 2014'
_refine_ls_goodness_of_fit_ref 1.051
_refine_ls_hydrogen_treatment mixed
_refine_ls_matrix_type full
_refine_ls_number_parameters 268
_refine_ls_number_reflns 3491
_refine_ls_number_restraints 1
_refine_ls_restrained_S_all 1.051
_refine_ls_R_factor_all 0.0597
_refine_ls_R_factor_gt 0.0522
_refine_ls_shift/su_max 0.001
_refine_ls_shift/su_mean 0.000
_refine_ls_structure_factor_coef Fsqd
_refine_ls_weighting_details 'w=1/[\s^2^(Fo^2^)+(0.0761P)^2^+0.3093P] where P=(Fo^2^+2Fc^2^)/3'
_refine_ls_weighting_scheme calc
_refine_ls_wR_factor_gt 0.1423
_refine_ls_wR_factor_ref 0.1513
_reflns_Friedel_coverage 0.000
_reflns_number_gt 2978
_reflns_number_total 3491
_reflns_threshold_expression 'I > 2\s(I)'
_cod_data_source_file ol5b03114_si_002.cif
_cod_data_source_block 20150355
_cod_original_cell_volume 978.54(11)
_cod_database_code 1555457
_chemical_oxdiff_formula C20H20N4O4S1
_shelx_space_group_comment
;
The symmetry employed for this shelxl refinement is uniquely defined
by the following loop, which should always be used as a source of
symmetry information in preference to the above space-group names.
They are only intended as comments.
;
_shelx_estimated_absorpt_t_max 0.728
_shelx_estimated_absorpt_t_min 0.706
_reflns_odcompleteness_completeness 99.80
_reflns_odcompleteness_iscentric 1
_reflns_odcompleteness_theta 66.97
_olex2_refinement_description
;
1. Fixed Uiso
 At 1.2 times of:
  All C(H) groups
 At 1.5 times of:
  All C(H,H,H) groups
2. Restrained distances
 N1-H1A
 0.87 with sigma of 0.02
3.a Aromatic/amide H refined with riding coordinates:
 C1(H1), C2(H2), C3(H3), C4(H4), C5(H5), C9(H9), C10(H10), C14(H14), C15(H15),
 C16(H16), C18(H18), C19(H19), C21(H21), C22(H22)
3.b Idealised Me refined as rotating group:
 C23(H23A,H23B,H23C)
;
_shelx_shelxl_version_number 2014/7
_olex2_submission_special_instructions 'No special instructions were received'

loop_
_space_group_symop_operation_xyz
'x, y, z'
'-x, -y, -z'

loop_
_atom_site_label
_atom_site_type_symbol
_atom_site_fract_x
_atom_site_fract_y
_atom_site_fract_z
_atom_site_U_iso_or_equiv
_atom_site_adp_type
_atom_site_occupancy
_atom_site_site_symmetry_order
_atom_site_calc_flag
_atom_site_refinement_flags_posn
C1 C -0.2726(4) 0.4989(3) 1.1109(4) 0.0781(9) Uani 1 1 d .
H1 H -0.3322 0.4673 1.0324 0.094 Uiso 1 1 calc R
C2 C -0.2913(5) 0.5981(4) 1.2084(5) 0.1070(15) Uani 1 1 d .
H2 H -0.3643 0.6329 1.1939 0.128 Uiso 1 1 calc R
C3 C -0.2062(6) 0.6448(4) 1.3230(5) 0.1181(19) Uani 1 1 d .
H3 H -0.2214 0.7103 1.3864 0.142 Uiso 1 1 calc R
C4 C -0.0977(5) 0.5954(4) 1.3455(3) 0.0989(13) Uani 1 1 d .
H4 H -0.0385 0.6284 1.4243 0.119 Uiso 1 1 calc R
C5 C -0.0755(4) 0.4979(3) 1.2529(3) 0.0731(8) Uani 1 1 d .
H5 H -0.0019 0.4646 1.2695 0.088 Uiso 1 1 calc R
C6 C -0.1618(3) 0.4486(3) 1.1348(3) 0.0578(6) Uani 1 1 d .
C7 C -0.1483(3) 0.3393(3) 1.0294(2) 0.0543(6) Uani 1 1 d .
C8 C 0.0176(2) 0.2138(2) 0.96998(19) 0.0444(5) Uani 1 1 d .
C9 C -0.0587(3) 0.1275(3) 0.8525(2) 0.0494(5) Uani 1 1 d .
H9 H -0.1487 0.1297 0.8185 0.059 Uiso 1 1 calc R
C10 C -0.0007(3) 0.0365(3) 0.7843(2) 0.0498(5) Uani 1 1 d .
H10 H -0.0531 -0.0210 0.7044 0.060 Uiso 1 1 calc R
C11 C 0.1303(3) 0.0284(2) 0.8301(2) 0.0459(5) Uani 1 1 d .
C12 C 0.2129(2) 0.1138(2) 0.9531(2) 0.0444(5) Uani 1 1 d .
C13 C 0.1544(2) 0.2067(2) 1.02162(19) 0.0441(5) Uani 1 1 d .
C14 C 0.3469(3) 0.1136(3) 1.0145(2) 0.0545(6) Uani 1 1 d .
H14 H 0.3895 0.0532 0.9746 0.065 Uiso 1 1 calc R
C15 C 0.4127(3) 0.2016(3) 1.1315(2) 0.0621(7) Uani 1 1 d .
H15 H 0.5006 0.2019 1.1722 0.075 Uiso 1 1 calc R
C16 C 0.3482(3) 0.2911(3) 1.1904(2) 0.0628(7) Uani 1 1 d .
H16 H 0.3960 0.3516 1.2703 0.075 Uiso 1 1 calc R
C17 C 0.3263(3) 0.0358(3) 0.6549(2) 0.0499(5) Uani 1 1 d .
C18 C 0.4727(3) 0.1360(3) 0.7209(2) 0.0588(6) Uani 1 1 d .
H18 H 0.5028 0.1381 0.8014 0.071 Uiso 1 1 calc R
C19 C 0.5738(3) 0.2329(3) 0.6667(2) 0.0639(7) Uani 1 1 d .
H19 H 0.6724 0.3011 0.7117 0.077 Uiso 1 1 calc R
C20 C 0.5326(3) 0.2313(3) 0.5469(2) 0.0609(6) Uani 1 1 d .
C21 C 0.3870(4) 0.1263(4) 0.4815(2) 0.0684(7) Uani 1 1 d .
H21 H 0.3588 0.1208 0.3997 0.082 Uiso 1 1 calc R
C22 C 0.2826(3) 0.0297(3) 0.5341(2) 0.0624(7) Uani 1 1 d .
H22 H 0.1842 -0.0388 0.4892 0.075 Uiso 1 1 calc R
C23 C 0.6442(4) 0.3413(4) 0.4903(3) 0.0853(10) Uani 1 1 d .
H23A H 0.6362 0.2945 0.4046 0.128 Uiso 1 1 calc GR
H23B H 0.7492 0.3772 0.5328 0.128 Uiso 1 1 calc GR
H23C H 0.6181 0.4222 0.4976 0.128 Uiso 1 1 calc GR
N1 N -0.0241(2) 0.3110(2) 1.04763(18) 0.0517(5) Uani 1 1 d D
H1A H 0.045(3) 0.361(3) 1.112(2) 0.083(10) Uiso 1 1 d D
N2 N 0.2229(2) 0.2951(2) 1.13895(17) 0.0546(5) Uani 1 1 d .
O1 O -0.2421(3) 0.2810(3) 0.9339(2) 0.0901(7) Uani 1 1 d .
O2 O 0.0605(2) -0.1890(2) 0.63327(18) 0.0727(6) Uani 1 1 d .
O3 O 0.2788(2) -0.1367(2) 0.79596(18) 0.0703(5) Uani 1 1 d .
S1 S 0.19354(7) -0.08436(6) 0.72637(6) 0.0549(2) Uani 1 1 d .

loop_
_atom_site_aniso_label
_atom_site_aniso_U_11
_atom_site_aniso_U_22
_atom_site_aniso_U_33
_atom_site_aniso_U_23
_atom_site_aniso_U_13
_atom_site_aniso_U_12
C1 0.0720(18) 0.0640(17) 0.121(3) 0.0421(18) 0.0447(18) 0.0393(15)
C2 0.108(3) 0.066(2) 0.185(5) 0.052(3) 0.089(3) 0.057(2)
C3 0.157(4) 0.057(2) 0.150(4) 0.026(2) 0.106(4) 0.048(2)
C4 0.126(3) 0.0609(19) 0.087(2) 0.0016(17) 0.048(2) 0.026(2)
C5 0.085(2) 0.0581(16) 0.0666(17) 0.0038(13) 0.0218(15) 0.0289(15)
C6 0.0574(14) 0.0455(12) 0.0757(17) 0.0219(12) 0.0288(13) 0.0228(11)
C7 0.0506(13) 0.0585(14) 0.0558(14) 0.0164(11) 0.0100(11) 0.0258(11)
C8 0.0385(10) 0.0496(12) 0.0409(11) 0.0130(9) 0.0082(8) 0.0154(9)
C9 0.0417(11) 0.0584(13) 0.0449(12) 0.0125(10) 0.0029(9) 0.0211(10)
C10 0.0481(12) 0.0524(13) 0.0385(11) 0.0064(9) 0.0033(9) 0.0165(10)
C11 0.0488(12) 0.0447(11) 0.0426(11) 0.0124(9) 0.0113(9) 0.0188(10)
C12 0.0422(11) 0.0486(12) 0.0432(11) 0.0189(9) 0.0108(9) 0.0173(9)
C13 0.0414(11) 0.0507(12) 0.0381(10) 0.0155(9) 0.0079(8) 0.0170(9)
C14 0.0514(13) 0.0671(15) 0.0542(13) 0.0244(12) 0.0123(10) 0.0308(12)
C15 0.0493(13) 0.0829(18) 0.0564(14) 0.0254(13) 0.0016(11) 0.0296(13)
C16 0.0540(14) 0.0804(18) 0.0432(12) 0.0101(12) -0.0037(10) 0.0253(13)
C17 0.0565(13) 0.0550(13) 0.0451(12) 0.0116(10) 0.0132(10) 0.0320(11)
C18 0.0571(14) 0.0788(17) 0.0434(12) 0.0189(12) 0.0080(10) 0.0322(13)
C19 0.0522(14) 0.0822(19) 0.0526(14) 0.0186(13) 0.0100(11) 0.0257(13)
C20 0.0658(16) 0.0792(18) 0.0535(14) 0.0253(13) 0.0228(12) 0.0420(14)
C21 0.0777(18) 0.089(2) 0.0464(13) 0.0244(13) 0.0100(13) 0.0422(16)
C22 0.0645(16) 0.0707(17) 0.0478(13) 0.0123(12) 0.0028(11) 0.0296(13)
C23 0.084(2) 0.108(3) 0.074(2) 0.0446(19) 0.0290(17) 0.041(2)
N1 0.0456(10) 0.0634(12) 0.0415(10) 0.0059(9) 0.0046(8) 0.0251(9)
N2 0.0493(11) 0.0647(12) 0.0404(10) 0.0072(9) 0.0019(8) 0.0214(10)
O1 0.0828(14) 0.1199(19) 0.0699(13) -0.0054(12) -0.0139(11) 0.0683(14)
O2 0.0745(12) 0.0545(10) 0.0682(12) -0.0039(9) 0.0107(10) 0.0205(9)
O3 0.0927(14) 0.0659(11) 0.0748(12) 0.0291(10) 0.0254(10) 0.0502(11)
S1 0.0642(4) 0.0483(3) 0.0533(4) 0.0103(3) 0.0143(3) 0.0278(3)

loop_
_atom_type_symbol
_atom_type_description
_atom_type_scat_dispersion_real
_atom_type_scat_dispersion_imag
_atom_type_scat_source
C C 0.0181 0.0091 'International Tables Vol C Tables 4.2.6.8 and 6.1.1.4'
H H 0.0000 0.0000 'International Tables Vol C Tables 4.2.6.8 and 6.1.1.4'
N N 0.0311 0.0180 'International Tables Vol C Tables 4.2.6.8 and 6.1.1.4'
O O 0.0492 0.0322 'International Tables Vol C Tables 4.2.6.8 and 6.1.1.4'
S S 0.3331 0.5567 'International Tables Vol C Tables 4.2.6.8 and 6.1.1.4'

loop_
_geom_angle_atom_site_label_1
_geom_angle_atom_site_label_2
_geom_angle_atom_site_label_3
_geom_angle
C2 C1 H1 120.9
C2 C1 C6 118.1(4)
C6 C1 H1 120.9
C1 C2 H2 119.1
C3 C2 C1 121.7(4)
C3 C2 H2 119.1
C2 C3 H3 120.1
C2 C3 C4 119.8(4)
C4 C3 H3 120.1
C3 C4 H4 119.7
C3 C4 C5 120.5(4)
C5 C4 H4 119.7
C4 C5 H5 119.8
C4 C5 C6 120.5(4)
C6 C5 H5 119.8
C1 C6 C7 116.6(3)
C5 C6 C1 119.3(3)
C5 C6 C7 124.0(2)
N1 C7 C6 115.7(2)
O1 C7 C6 122.0(2)
O1 C7 N1 122.3(2)
C9 C8 C13 119.3(2)
C9 C8 N1 126.2(2)
N1 C8 C13 114.47(19)
C8 C9 H9 120.2
C8 C9 C10 119.6(2)
C10 C9 H9 120.2
C9 C10 H10 118.7
C11 C10 C9 122.6(2)
C11 C10 H10 118.7
C10 C11 C12 120.3(2)
C10 C11 S1 116.09(17)
C12 C11 S1 123.56(17)
C13 C12 C11 117.0(2)
C13 C12 C14 116.2(2)
C14 C12 C11 126.7(2)
C12 C13 C8 121.2(2)
N2 C13 C8 115.7(2)
N2 C13 C12 123.1(2)
C12 C14 H14 120.1
C15 C14 C12 119.8(2)
C15 C14 H14 120.1
C14 C15 H15 120.2
C14 C15 C16 119.7(2)
C16 C15 H15 120.2
C15 C16 H16 118.3
N2 C16 C15 123.5(2)
N2 C16 H16 118.3
C18 C17 C22 120.5(2)
C18 C17 S1 119.37(18)
C22 C17 S1 120.1(2)
C17 C18 H18 120.3
C19 C18 C17 119.3(2)
C19 C18 H18 120.3
C18 C19 H19 119.2
C18 C19 C20 121.5(3)
C20 C19 H19 119.2
C19 C20 C23 120.6(3)
C21 C20 C19 117.8(3)
C21 C20 C23 121.6(3)
C20 C21 H21 119.1
C22 C21 C20 121.8(2)
C22 C21 H21 119.1
C17 C22 H22 120.5
C21 C22 C17 118.9(3)
C21 C22 H22 120.5
C20 C23 H23A 109.5
C20 C23 H23B 109.5
C20 C23 H23C 109.5
H23A C23 H23B 109.5
H23A C23 H23C 109.5
H23B C23 H23C 109.5
C7 N1 C8 129.3(2)
C7 N1 H1A 120(2)
C8 N1 H1A 111(2)
C16 N2 C13 117.7(2)
C17 S1 C11 104.73(10)
O2 S1 C11 107.30(12)
O2 S1 C17 107.71(12)
O2 S1 O3 119.20(13)
O3 S1 C11 109.11(11)
O3 S1 C17 107.87(12)

loop_
_geom_bond_atom_site_label_1
_geom_bond_atom_site_label_2
_geom_bond_distance
C1 H1 0.9300
C1 C2 1.398(5)
C1 C6 1.399(4)
C2 H2 0.9300
C2 C3 1.350(6)
C3 H3 0.9300
C3 C4 1.368(6)
C4 H4 0.9300
C4 C5 1.371(4)
C5 H5 0.9300
C5 C6 1.384(4)
C6 C7 1.494(3)
C7 N1 1.350(3)
C7 O1 1.207(3)
C8 C9 1.371(3)
C8 C13 1.434(3)
C8 N1 1.383(3)
C9 H9 0.9300
C9 C10 1.394(3)
C10 H10 0.9300
C10 C11 1.366(3)
C11 C12 1.431(3)
C11 S1 1.773(2)
C12 C13 1.412(3)
C12 C14 1.418(3)
C13 N2 1.362(3)
C14 H14 0.9300
C14 C15 1.354(4)
C15 H15 0.9300
C15 C16 1.387(4)
C16 H16 0.9300
C16 N2 1.318(3)
C17 C18 1.376(4)
C17 C22 1.383(3)
C17 S1 1.767(2)
C18 H18 0.9300
C18 C19 1.374(4)
C19 H19 0.9300
C19 C20 1.383(4)
C20 C21 1.381(4)
C20 C23 1.510(4)
C21 H21 0.9300
C21 C22 1.374(4)
C22 H22 0.9300
C23 H23A 0.9600
C23 H23B 0.9600
C23 H23C 0.9600
N1 H1A 0.845(18)
O2 S1 1.434(2)
O3 S1 1.4381(19)

loop_
_geom_hbond_atom_site_label_D
_geom_hbond_atom_site_label_H
_geom_hbond_atom_site_label_A
_geom_hbond_distance_DH
_geom_hbond_distance_HA
_geom_hbond_distance_DA
_geom_hbond_angle_DHA
N1 H1A N2 0.845(18) 2.11(3) 2.598(3) 117(3)

loop_
_geom_torsion_atom_site_label_1
_geom_torsion_atom_site_label_2
_geom_torsion_atom_site_label_3
_geom_torsion_atom_site_label_4
_geom_torsion
C1 C2 C3 C4 0.5(6)
C1 C6 C7 N1 169.2(2)
C1 C6 C7 O1 -10.3(4)
C2 C1 C6 C5 0.1(4)
C2 C1 C6 C7 178.2(3)
C2 C3 C4 C5 -0.6(6)
C3 C4 C5 C6 0.5(5)
C4 C5 C6 C1 -0.3(4)
C4 C5 C6 C7 -178.2(3)
C5 C6 C7 N1 -12.8(4)
C5 C6 C7 O1 167.7(3)
C6 C1 C2 C3 -0.2(5)
C6 C7 N1 C8 178.2(2)
C8 C9 C10 C11 0.4(4)
C8 C13 N2 C16 179.5(2)
C9 C8 C13 C12 0.8(3)
C9 C8 C13 N2 -179.7(2)
C9 C8 N1 C7 2.8(4)
C9 C10 C11 C12 0.8(4)
C9 C10 C11 S1 -176.09(19)
C10 C11 C12 C13 -1.2(3)
C10 C11 C12 C14 177.8(2)
C10 C11 S1 C17 91.1(2)
C10 C11 S1 O2 -23.1(2)
C10 C11 S1 O3 -153.59(18)
C11 C12 C13 C8 0.4(3)
C11 C12 C13 N2 -179.1(2)
C11 C12 C14 C15 179.7(2)
C12 C11 S1 C17 -85.6(2)
C12 C11 S1 O2 160.07(19)
C12 C11 S1 O3 29.6(2)
C12 C13 N2 C16 -1.0(4)
C12 C14 C15 C16 0.1(4)
C13 C8 C9 C10 -1.2(3)
C13 C8 N1 C7 -177.2(2)
C13 C12 C14 C15 -1.2(3)
C14 C12 C13 C8 -178.7(2)
C14 C12 C13 N2 1.8(3)
C14 C15 C16 N2 0.8(5)
C15 C16 N2 C13 -0.3(4)
C17 C18 C19 C20 -0.6(4)
C18 C17 C22 C21 -0.7(4)
C18 C17 S1 C11 73.8(2)
C18 C17 S1 O2 -172.2(2)
C18 C17 S1 O3 -42.3(2)
C18 C19 C20 C21 -1.6(4)
C18 C19 C20 C23 178.5(3)
C19 C20 C21 C22 2.7(4)
C20 C21 C22 C17 -1.5(4)
C22 C17 C18 C19 1.7(4)
C22 C17 S1 C11 -105.6(2)
C22 C17 S1 O2 8.4(2)
C22 C17 S1 O3 138.2(2)
C23 C20 C21 C22 -177.4(3)
N1 C8 C9 C10 178.8(2)
N1 C8 C13 C12 -179.21(19)
N1 C8 C13 N2 0.3(3)
O1 C7 N1 C8 -2.3(4)
S1 C11 C12 C13 175.46(16)
S1 C11 C12 C14 -5.5(3)
S1 C17 C18 C19 -177.7(2)
S1 C17 C22 C21 178.7(2)
